data_4303589
loop_
_publ_author_name
'Daniel L. Reger'
'Elizabeth A. Foley'
'Russell P. Watson'
'Perry J. Pellechia'
'Mark D. Smith'
'Fernande Grandjean'
'Gary J. Long'

_publ_contact_author_address
;
Department of Chemistry and Biochemistry
University of South Carolina
Columbia, South Carolina 29208
USA
;
_publ_contact_author_email reger@mail.chem.sc.edu
_publ_contact_author_fax '1 803 777 9521'
_publ_contact_author_name 'Professor Daniel L. Reger'
_publ_contact_author_phone '1 803 777 2587'
_publ_section_title
;
Monofluoride Bridged, Binuclear Metallacycles of First Row Transition
Metals Supported by Third Generation Bis(1-pyrazolyl)methane Ligands:
Unusual Magnetic Properties
;
_journal_name_full 'Inorganic Chemistry'
_journal_page_first 10658
_journal_page_last 10669
_journal_paper_doi 10.1021/ic901352p
_journal_volume 48
_journal_year 2009
_chemical_formula_moiety 'C40 H36 Co2 F1 N16, 3(B F4), 2.17(C3 H6 O)'
_chemical_formula_sum 'C46.5 H49 B3 Co2 F13 N16 O2.17'
_chemical_formula_weight 1263.95
_chemical_name_systematic
; 
 ? 
;
_space_group_IT_number 2
_symmetry_cell_setting triclinic
_symmetry_space_group_name_Hall '-P 1'
_symmetry_space_group_name_H-M 'P -1'
_atom_sites_solution_hydrogens geom
_atom_sites_solution_primary direct
_atom_sites_solution_secondary difmap
_audit_creation_method SHELXL-97
_cell_angle_alpha 83.0530(10)
_cell_angle_beta 76.4570(10)
_cell_angle_gamma 67.8010(10)
_cell_formula_units_Z 2
_cell_length_a 13.3801(5)
_cell_length_b 13.8036(5)
_cell_length_c 16.5377(6)
_cell_measurement_reflns_used 5479
_cell_measurement_temperature 150(1)
_cell_measurement_theta_max 23.242
_cell_measurement_theta_min 2.303
_cell_volume 2747.58(18)
_computing_cell_refinement 'SAINT+ NT V6.22 (Bruker, 2001)'
_computing_data_collection 'SMART NT V5.625 (Bruker, 1998)'
_computing_data_reduction 'SAINT+ NT V6.22'
_computing_molecular_graphics 'SHELXTL V6.1 (Sheldrick, 2000)'
_computing_publication_material 'SHELXTL V6.1'
_computing_structure_refinement 'SHELXL-97 (Sheldrick, 1997)'
_computing_structure_solution 'SHELXS-97 (Sheldrick, 1990)'
_diffrn_ambient_temperature 150(1)
_diffrn_measured_fraction_theta_full 0.996
_diffrn_measured_fraction_theta_max 0.996
_diffrn_measurement_device_type 'Bruker SMART APEX CCD diffractometer'
_diffrn_measurement_method 'omega scans'
_diffrn_radiation_monochromator graphite
_diffrn_radiation_source 'fine-focus sealed tube'
_diffrn_radiation_type MoK\a
_diffrn_radiation_wavelength 0.71073
_diffrn_reflns_av_R_equivalents 0.0568
_diffrn_reflns_av_sigmaI/netI 0.0830
_diffrn_reflns_limit_h_max 16
_diffrn_reflns_limit_h_min -16
_diffrn_reflns_limit_k_max 17
_diffrn_reflns_limit_k_min -17
_diffrn_reflns_limit_l_max 20
_diffrn_reflns_limit_l_min -20
_diffrn_reflns_number 31345
_diffrn_reflns_theta_full 26.43
_diffrn_reflns_theta_max 26.43
_diffrn_reflns_theta_min 1.59
_diffrn_standards_decay_% <1
_exptl_absorpt_coefficient_mu 0.703
_exptl_absorpt_correction_type none
_exptl_crystal_colour pink
_exptl_crystal_density_diffrn 1.528
_exptl_crystal_density_method 'not measured'
_exptl_crystal_description prism
_exptl_crystal_F_000 1287
_exptl_crystal_size_max 0.18
_exptl_crystal_size_mid 0.12
_exptl_crystal_size_min 0.10
_refine_diff_density_max 0.504
_refine_diff_density_min -0.361
_refine_diff_density_rms 0.058
_refine_ls_extinction_method none
_refine_ls_goodness_of_fit_ref 0.864
_refine_ls_hydrogen_treatment constr
_refine_ls_matrix_type full
_refine_ls_number_parameters 802
_refine_ls_number_reflns 11270
_refine_ls_number_restraints 35
_refine_ls_restrained_S_all 0.866
_refine_ls_R_factor_all 0.0720
_refine_ls_R_factor_gt 0.0433
_refine_ls_shift/su_max 0.001
_refine_ls_shift/su_mean 0.000
_refine_ls_structure_factor_coef Fsqd
_refine_ls_weighting_details 'calc w=1/[\s^2^(Fo^2^)+(0.0283P)^2^+0.0000P] where P=(Fo^2^+2Fc^2^)/3'
_refine_ls_weighting_scheme calc
_refine_ls_wR_factor_gt 0.0782
_refine_ls_wR_factor_ref 0.0873
_reflns_number_gt 7330
_reflns_number_total 11270
_reflns_threshold_expression >2sigma(I)
_cod_data_source_file ic901352p_si_001_2.cif
_cod_data_source_block co
_cod_depositor_comments
;
The following automatic conversions were performed:
'_symmetry_cell_setting' value 'Triclinic' changed to 'triclinic'
according to '/home/saulius/struct/CIF-dictionaries/cif_core.dic'
dictionary named 'cif_core.dic' version 2.4.1 from 2010-06-29.

Automatic conversion script
Id: cif_fix_enum 1527 2010-12-29 10:47:43Z saulius 
;
_cod_original_cell_volume 2747.58(17)
_cod_original_formula_sum 'C46.50 H49 B3 Co2 F13 N16 O2.17'
_cod_database_code 4303589

loop_
_symmetry_equiv_pos_as_xyz
'x, y, z'
'-x, -y, -z'

loop_
_atom_site_label
_atom_site_type_symbol
_atom_site_fract_x
_atom_site_fract_y
_atom_site_fract_z
_atom_site_U_iso_or_equiv
_atom_site_adp_type
_atom_site_occupancy
_atom_site_symmetry_multiplicity
_atom_site_calc_flag
_atom_site_refinement_flags
_atom_site_disorder_assembly
_atom_site_disorder_group
Co1 Co 0.41379(3) 0.03728(3) 0.41308(2) 0.02881(11) Uani 1 1 d . . .
F1 F 0.5000 0.0000 0.5000 0.0396(6) Uani 1 2 d S . .
C11 C 0.1119(2) 0.2825(2) 0.40288(17) 0.0347(7) Uani 1 1 d . . .
H11 H 0.0680 0.3550 0.4041 0.042 Uiso 1 1 calc R . .
C12 C 0.0846(2) 0.2044(2) 0.38264(17) 0.0388(8) Uani 1 1 d . . .
H12 H 0.0183 0.2112 0.3669 0.047 Uiso 1 1 calc R . .
C13 C 0.1740(2) 0.1124(2) 0.38977(17) 0.0343(7) Uani 1 1 d . . .
H13 H 0.1787 0.0449 0.3784 0.041 Uiso 1 1 calc R . .
C21 C 0.4153(2) 0.3420(2) 0.34263(18) 0.0394(8) Uani 1 1 d . . .
H21 H 0.3771 0.4156 0.3423 0.047 Uiso 1 1 calc R . .
C22 C 0.5165(2) 0.2893(3) 0.29536(19) 0.0453(8) Uani 1 1 d . . .
H22 H 0.5625 0.3185 0.2559 0.054 Uiso 1 1 calc R . .
C23 C 0.5378(2) 0.1840(2) 0.31721(18) 0.0374(7) Uani 1 1 d . . .
H23 H 0.6029 0.1284 0.2942 0.045 Uiso 1 1 calc R . .
C31 C 0.5530(2) 0.1057(2) 0.80565(17) 0.0351(7) Uani 1 1 d . . .
H31 H 0.5492 0.1644 0.8326 0.042 Uiso 1 1 calc R . .
C32 C 0.5730(2) 0.0060(2) 0.83880(19) 0.0399(8) Uani 1 1 d . . .
H32 H 0.5854 -0.0184 0.8931 0.048 Uiso 1 1 calc R . .
C33 C 0.5712(2) -0.0517(2) 0.77680(17) 0.0355(7) Uani 1 1 d . . .
H33 H 0.5831 -0.1243 0.7823 0.043 Uiso 1 1 calc R . .
C41 C 0.6575(2) 0.2412(2) 0.56621(19) 0.0400(8) Uani 1 1 d . . .
H41 H 0.6480 0.3047 0.5893 0.048 Uiso 1 1 calc R . .
C42 C 0.7308(3) 0.1970(3) 0.49620(19) 0.0447(8) Uani 1 1 d . . .
H42 H 0.7830 0.2229 0.4609 0.054 Uiso 1 1 calc R . .
C43 C 0.7131(2) 0.1063(2) 0.48732(18) 0.0387(8) Uani 1 1 d . . .
H43 H 0.7523 0.0596 0.4432 0.046 Uiso 1 1 calc R . .
C101 C 0.2773(2) 0.2863(2) 0.44936(17) 0.0304(7) Uani 1 1 d . . .
H101 H 0.2345 0.3633 0.4513 0.037 Uiso 1 1 calc R . .
C102 C 0.2943(2) 0.24642(19) 0.53695(16) 0.0262(6) Uani 1 1 d . . .
C103 C 0.2129(2) 0.2202(2) 0.59289(17) 0.0315(7) Uani 1 1 d . . .
H103 H 0.1472 0.2267 0.5764 0.038 Uiso 1 1 calc R . .
C104 C 0.2271(2) 0.1846(2) 0.67281(17) 0.0333(7) Uani 1 1 d . . .
H104 H 0.1708 0.1672 0.7112 0.040 Uiso 1 1 calc R . .
C105 C 0.3228(2) 0.1743(2) 0.69692(17) 0.0320(7) Uani 1 1 d . . .
H105 H 0.3328 0.1487 0.7515 0.038 Uiso 1 1 calc R . .
C106 C 0.4045(2) 0.2012(2) 0.64149(17) 0.0278(6) Uani 1 1 d . . .
C107 C 0.3887(2) 0.23878(19) 0.56153(17) 0.0291(7) Uani 1 1 d . . .
H107 H 0.4433 0.2592 0.5238 0.035 Uiso 1 1 calc R . .
C108 C 0.5097(2) 0.1913(2) 0.66748(17) 0.0316(7) Uani 1 1 d . . .
H108 H 0.4962 0.2574 0.6945 0.038 Uiso 1 1 calc R . .
N11 N 0.25178(18) 0.13178(17) 0.41445(13) 0.0295(5) Uani 1 1 d . . .
N12 N 0.21308(17) 0.23760(17) 0.42098(13) 0.0285(5) Uani 1 1 d . . .
N21 N 0.45484(18) 0.17113(17) 0.37459(14) 0.0304(6) Uani 1 1 d . . .
N22 N 0.37993(18) 0.26979(17) 0.38981(14) 0.0301(6) Uani 1 1 d . . .
N31 N 0.55084(18) 0.00736(17) 0.70835(14) 0.0312(6) Uani 1 1 d . . .
N32 N 0.53987(18) 0.10461(18) 0.72752(14) 0.0310(6) Uani 1 1 d . . .
N41 N 0.63375(18) 0.09328(17) 0.54888(14) 0.0312(6) Uani 1 1 d . . .
N42 N 0.60099(18) 0.17713(18) 0.59633(14) 0.0310(6) Uani 1 1 d . . .
Co2 Co 1.01321(3) 0.61325(3) -0.08233(2) 0.02550(10) Uani 1 1 d . . .
F2 F 1.0000 0.5000 0.0000 0.0287(5) Uani 1 2 d S . .
C51 C 0.8648(2) 0.9397(2) -0.06591(19) 0.0372(7) Uani 1 1 d . . .
H51 H 0.8511 1.0016 -0.0387 0.045 Uiso 1 1 calc R . .
C52 C 0.8464(2) 0.9343(3) -0.14269(19) 0.0448(8) Uani 1 1 d . . .
H52 H 0.8175 0.9912 -0.1795 0.054 Uiso 1 1 calc R . .
C53 C 0.8786(2) 0.8290(2) -0.15591(18) 0.0388(8) Uani 1 1 d . . .
H53 H 0.8757 0.8017 -0.2050 0.047 Uiso 1 1 calc R . .
C61 C 1.1174(2) 0.7572(2) 0.07841(16) 0.0295(7) Uani 1 1 d . . .
H61 H 1.1018 0.8124 0.1140 0.035 Uiso 1 1 calc R . .
C62 C 1.2157(2) 0.6762(2) 0.05865(17) 0.0343(7) Uani 1 1 d . . .
H62 H 1.2818 0.6634 0.0772 0.041 Uiso 1 1 calc R . .
C63 C 1.1978(2) 0.6163(2) 0.00530(16) 0.0312(7) Uani 1 1 d . . .
H63 H 1.2524 0.5545 -0.0195 0.037 Uiso 1 1 calc R . .
C71 C 0.7893(2) 0.3935(2) 0.31949(17) 0.0385(8) Uani 1 1 d . . .
H71 H 0.7646 0.4169 0.3749 0.046 Uiso 1 1 calc R . .
C72 C 0.7726(3) 0.3136(3) 0.29047(18) 0.0421(8) Uani 1 1 d . . .
H72 H 0.7346 0.2706 0.3211 0.051 Uiso 1 1 calc R . .
C73 C 0.8226(2) 0.3084(2) 0.20696(17) 0.0324(7) Uani 1 1 d . . .
H73 H 0.8247 0.2592 0.1704 0.039 Uiso 1 1 calc R . .
C81 C 1.0703(2) 0.5047(2) 0.27320(17) 0.0335(7) Uani 1 1 d . . .
H81 H 1.0484 0.5409 0.3235 0.040 Uiso 1 1 calc R . .
C82 C 1.1743(2) 0.4671(2) 0.22618(18) 0.0388(8) Uani 1 1 d . . .
H82 H 1.2391 0.4716 0.2369 0.047 Uiso 1 1 calc R . .
C83 C 1.1657(2) 0.4205(2) 0.15888(17) 0.0331(7) Uani 1 1 d . . .
H83 H 1.2261 0.3862 0.1161 0.040 Uiso 1 1 calc R . .
C111 C 0.9289(2) 0.8043(2) 0.04554(16) 0.0256(6) Uani 1 1 d . . .
H111 H 0.9090 0.8668 0.0792 0.031 Uiso 1 1 calc R . .
C112 C 0.8598(2) 0.74022(19) 0.08933(15) 0.0230(6) Uani 1 1 d . . .
C113 C 0.7584(2) 0.7561(2) 0.07080(17) 0.0296(7) Uani 1 1 d . . .
H113 H 0.7304 0.8087 0.0307 0.036 Uiso 1 1 calc R . .
C114 C 0.6988(2) 0.6955(2) 0.11050(17) 0.0330(7) Uani 1 1 d . . .
H114 H 0.6299 0.7064 0.0973 0.040 Uiso 1 1 calc R . .
C115 C 0.7382(2) 0.6187(2) 0.16950(16) 0.0287(7) Uani 1 1 d . . .
H115 H 0.6964 0.5772 0.1966 0.034 Uiso 1 1 calc R . .
C116 C 0.8391(2) 0.6028(2) 0.18868(15) 0.0237(6) Uani 1 1 d . . .
C117 C 0.8985(2) 0.6638(2) 0.14892(15) 0.0244(6) Uani 1 1 d . . .
H117 H 0.9670 0.6534 0.1626 0.029 Uiso 1 1 calc R . .
C118 C 0.8838(2) 0.5188(2) 0.25251(16) 0.0280(6) Uani 1 1 d . . .
H118 H 0.8563 0.5506 0.3084 0.034 Uiso 1 1 calc R . .
N51 N 0.91447(18) 0.77032(17) -0.09048(13) 0.0299(6) Uani 1 1 d . . .
N52 N 0.90595(18) 0.84064(17) -0.03619(13) 0.0281(5) Uani 1 1 d . . .
N61 N 1.09447(17) 0.65656(16) -0.00647(13) 0.0250(5) Uani 1 1 d . . .
N62 N 1.04644(17) 0.74466(16) 0.03836(13) 0.0237(5) Uani 1 1 d . . .
N71 N 0.86728(17) 0.38123(17) 0.18462(13) 0.0266(5) Uani 1 1 d . . .
N72 N 0.84661(18) 0.43279(17) 0.25572(13) 0.0270(5) Uani 1 1 d . . .
N81 N 1.06174(18) 0.43065(17) 0.16277(13) 0.0283(5) Uani 1 1 d . . .
N82 N 1.00411(18) 0.48068(17) 0.23473(13) 0.0263(5) Uani 1 1 d . . .
B1 B 0.8412(3) 0.0287(3) 0.1780(2) 0.0394(9) Uani 1 1 d D . .
F11 F 0.76315(14) -0.00816(14) 0.16501(12) 0.0556(5) Uani 1 1 d D . .
F12 F 0.80129(15) 0.08591(14) 0.24878(12) 0.0622(6) Uani 1 1 d D . .
F13 F 0.93517(14) -0.05744(13) 0.18840(11) 0.0538(5) Uani 1 1 d D . .
F14 F 0.86816(16) 0.08844(15) 0.10967(12) 0.0690(6) Uani 1 1 d D . .
B2 B 0.4690(3) 0.5800(3) 0.1953(2) 0.0387(9) Uani 1 1 d . . .
F21 F 0.38614(13) 0.54106(13) 0.21117(11) 0.0507(5) Uani 1 1 d . . .
F22 F 0.43892(16) 0.67289(15) 0.14726(13) 0.0679(6) Uani 1 1 d . . .
F23 F 0.48589(17) 0.60412(17) 0.26837(12) 0.0739(6) Uani 1 1 d . . .
F24 F 0.56534(14) 0.50967(15) 0.15333(13) 0.0645(6) Uani 1 1 d . . .
B3A B 0.1277(10) 0.5788(10) 0.4723(8) 0.037(4) Uani 0.357(3) 1 d PD A 1
F31A F 0.116(2) 0.5132(18) 0.5413(12) 0.054(5) Uani 0.357(3) 1 d PD A 1
F32A F 0.0307(4) 0.6247(4) 0.4447(3) 0.0569(19) Uani 0.357(3) 1 d PD A 1
F33A F 0.2072(6) 0.5209(9) 0.4085(6) 0.059(3) Uani 0.357(3) 1 d PD A 1
F34A F 0.1596(16) 0.6566(13) 0.4902(11) 0.055(5) Uani 0.357(3) 1 d PD A 1
B3B B 0.1673(6) 0.5563(6) 0.4904(5) 0.0314(18) Uani 0.643(3) 1 d PD A 2
F31B F 0.1117(10) 0.5133(11) 0.5575(7) 0.044(2) Uani 0.643(3) 1 d PD A 2
F32B F 0.2785(2) 0.5165(2) 0.49093(17) 0.0576(11) Uani 0.643(3) 1 d PD A 2
F33B F 0.1521(4) 0.5316(4) 0.4170(3) 0.0449(12) Uani 0.643(3) 1 d PD A 2
F34B F 0.1264(9) 0.6638(7) 0.4989(7) 0.051(2) Uani 0.643(3) 1 d PD A 2
C1S C 0.1239(3) 0.8620(2) 0.32577(18) 0.0400(8) Uani 1 1 d . . .
C2S C 0.0178(3) 0.9102(3) 0.3855(2) 0.0625(10) Uani 1 1 d . . .
H2S1 H 0.0195 0.9705 0.4102 0.094 Uiso 1 1 calc R . .
H2S2 H 0.0076 0.8584 0.4295 0.094 Uiso 1 1 calc R . .
H2S3 H -0.0433 0.9333 0.3560 0.094 Uiso 1 1 calc R . .
C3S C 0.1417(3) 0.7598(2) 0.2912(2) 0.0607(10) Uani 1 1 d . . .
H3S1 H 0.2083 0.7404 0.2472 0.091 Uiso 1 1 calc R . .
H3S2 H 0.0780 0.7668 0.2683 0.091 Uiso 1 1 calc R . .
H3S3 H 0.1504 0.7053 0.3358 0.091 Uiso 1 1 calc R . .
O1S O 0.19246(18) 0.90227(17) 0.30717(13) 0.0498(6) Uani 1 1 d . . .
C4S C 0.4883(3) 0.2473(3) 0.05457(19) 0.0447(8) Uani 1 1 d . . .
C5S C 0.4857(3) 0.3544(3) 0.0609(2) 0.0655(11) Uani 1 1 d . . .
H5S1 H 0.4953 0.3871 0.0051 0.098 Uiso 1 1 calc R . .
H5S2 H 0.5453 0.3508 0.0874 0.098 Uiso 1 1 calc R . .
H5S3 H 0.4146 0.3962 0.0944 0.098 Uiso 1 1 calc R . .
C6S C 0.5984(3) 0.1628(3) 0.0313(3) 0.0751(12) Uani 1 1 d . . .
H6S1 H 0.5887 0.0962 0.0296 0.113 Uiso 1 1 calc R . .
H6S2 H 0.6425 0.1567 0.0727 0.113 Uiso 1 1 calc R . .
H6S3 H 0.6364 0.1799 -0.0236 0.113 Uiso 1 1 calc R . .
O2S O 0.40456(19) 0.22886(18) 0.06557(15) 0.0622(7) Uani 1 1 d . . .
C7S C 0.4528(19) 0.478(2) 0.5149(8) 0.100 Uiso 0.167(2) 1 d PD . 3
C8S C 0.5116(10) 0.4831(10) 0.4273(7) 0.100 Uiso 0.334(4) 1 d PD . 3
H8SA H 0.5660 0.5149 0.4180 0.150 Uiso 0.334(4) 1 d PR . 3
H8SB H 0.5454 0.4129 0.4075 0.150 Uiso 0.334(4) 1 d PR . 3
H8SC H 0.4543 0.5223 0.3975 0.150 Uiso 0.334(4) 1 d PR . 3
O3S O 0.3751(13) 0.4488(14) 0.5339(9) 0.100 Uiso 0.167(2) 1 d PD . 3

loop_
_atom_site_aniso_label
_atom_site_aniso_U_11
_atom_site_aniso_U_22
_atom_site_aniso_U_33
_atom_site_aniso_U_23
_atom_site_aniso_U_13
_atom_site_aniso_U_12
Co1 0.0241(2) 0.0288(2) 0.0292(2) -0.00134(17) -0.00481(17) -0.00511(17)
F1 0.0438(14) 0.0358(13) 0.0406(14) 0.0018(11) -0.0220(12) -0.0090(11)
C11 0.0258(16) 0.0363(18) 0.0324(17) 0.0069(14) -0.0065(13) -0.0027(14)
C12 0.0231(16) 0.054(2) 0.0366(18) 0.0005(16) -0.0093(14) -0.0101(15)
C13 0.0296(16) 0.0424(19) 0.0326(17) -0.0050(14) -0.0049(13) -0.0149(15)
C21 0.0410(19) 0.0359(18) 0.0454(19) 0.0141(15) -0.0147(16) -0.0196(16)
C22 0.0351(19) 0.056(2) 0.045(2) 0.0132(17) -0.0045(16) -0.0232(17)
C23 0.0238(16) 0.049(2) 0.0369(18) -0.0018(15) -0.0011(14) -0.0130(15)
C31 0.0293(16) 0.0417(19) 0.0341(17) -0.0098(15) -0.0080(14) -0.0092(14)
C32 0.0370(18) 0.047(2) 0.0338(18) -0.0022(15) -0.0110(14) -0.0113(16)
C33 0.0341(17) 0.0342(17) 0.0339(17) 0.0036(14) -0.0064(14) -0.0094(14)
C41 0.0449(19) 0.0438(19) 0.044(2) 0.0118(16) -0.0205(16) -0.0270(17)
C42 0.043(2) 0.060(2) 0.040(2) 0.0138(17) -0.0102(16) -0.0326(18)
C43 0.0344(18) 0.049(2) 0.0321(17) 0.0063(15) -0.0060(14) -0.0170(16)
C101 0.0256(15) 0.0244(15) 0.0376(17) 0.0013(13) -0.0063(13) -0.0057(13)
C102 0.0245(15) 0.0200(14) 0.0302(16) -0.0027(12) -0.0038(12) -0.0041(12)
C103 0.0260(16) 0.0340(17) 0.0335(17) -0.0064(14) -0.0045(13) -0.0092(13)
C104 0.0294(16) 0.0390(18) 0.0295(16) -0.0050(14) 0.0014(13) -0.0134(14)
C105 0.0346(17) 0.0328(17) 0.0272(16) -0.0052(13) -0.0050(13) -0.0101(14)
C106 0.0272(15) 0.0207(14) 0.0336(16) -0.0055(13) -0.0055(13) -0.0057(12)
C107 0.0275(16) 0.0202(15) 0.0367(17) -0.0017(13) -0.0027(13) -0.0074(13)
C108 0.0323(16) 0.0257(16) 0.0353(17) -0.0009(13) -0.0075(14) -0.0085(13)
N11 0.0265(13) 0.0310(14) 0.0299(13) -0.0027(11) -0.0070(11) -0.0083(11)
N12 0.0234(12) 0.0272(13) 0.0307(13) 0.0025(11) -0.0075(10) -0.0046(11)
N21 0.0249(13) 0.0306(14) 0.0316(14) 0.0001(11) -0.0042(11) -0.0069(11)
N22 0.0266(13) 0.0291(13) 0.0336(14) 0.0055(11) -0.0057(11) -0.0111(11)
N31 0.0309(13) 0.0268(13) 0.0339(14) -0.0022(11) -0.0059(11) -0.0084(11)
N32 0.0289(13) 0.0305(14) 0.0325(14) -0.0019(11) -0.0062(11) -0.0093(11)
N41 0.0259(13) 0.0304(14) 0.0348(14) -0.0008(11) -0.0044(11) -0.0086(11)
N42 0.0269(13) 0.0320(14) 0.0352(14) 0.0038(12) -0.0085(11) -0.0120(11)
Co2 0.0252(2) 0.0299(2) 0.0223(2) -0.00136(16) -0.00479(16) -0.01095(17)
F2 0.0403(13) 0.0298(12) 0.0198(11) 0.0024(9) -0.0060(10) -0.0179(11)
C51 0.0332(17) 0.0274(17) 0.050(2) 0.0079(15) -0.0112(15) -0.0116(14)
C52 0.0405(19) 0.046(2) 0.046(2) 0.0211(17) -0.0176(16) -0.0142(16)
C53 0.0333(17) 0.053(2) 0.0299(17) 0.0086(15) -0.0119(14) -0.0158(16)
C61 0.0359(17) 0.0345(17) 0.0259(15) -0.0018(13) -0.0076(13) -0.0204(14)
C62 0.0278(16) 0.0479(19) 0.0326(17) -0.0018(15) -0.0101(13) -0.0172(15)
C63 0.0246(15) 0.0350(17) 0.0306(16) -0.0026(13) -0.0039(13) -0.0078(13)
C71 0.0478(19) 0.056(2) 0.0206(15) 0.0021(14) -0.0022(14) -0.0330(17)
C72 0.057(2) 0.060(2) 0.0291(17) 0.0066(16) -0.0082(15) -0.0459(19)
C73 0.0362(17) 0.0386(18) 0.0310(16) 0.0011(14) -0.0090(14) -0.0226(15)
C81 0.0469(19) 0.0353(17) 0.0307(17) 0.0072(14) -0.0213(15) -0.0231(15)
C82 0.0384(19) 0.051(2) 0.0404(19) 0.0112(16) -0.0217(15) -0.0269(16)
C83 0.0240(15) 0.0447(19) 0.0342(17) 0.0056(14) -0.0079(13) -0.0173(14)
C111 0.0247(15) 0.0245(15) 0.0258(15) -0.0039(12) -0.0059(12) -0.0057(12)
C112 0.0218(14) 0.0219(14) 0.0230(14) -0.0074(12) -0.0007(11) -0.0057(12)
C113 0.0251(15) 0.0309(16) 0.0294(16) -0.0024(13) -0.0039(12) -0.0070(13)
C114 0.0166(14) 0.0411(18) 0.0383(17) -0.0079(15) -0.0031(13) -0.0069(13)
C115 0.0248(15) 0.0319(16) 0.0305(16) -0.0076(13) 0.0031(12) -0.0145(13)
C116 0.0223(14) 0.0260(15) 0.0233(14) -0.0069(12) 0.0006(12) -0.0107(12)
C117 0.0203(14) 0.0299(15) 0.0226(14) -0.0108(12) -0.0025(11) -0.0069(12)
C118 0.0317(16) 0.0346(17) 0.0230(15) -0.0077(13) -0.0017(12) -0.0183(14)
N51 0.0293(13) 0.0345(14) 0.0251(13) 0.0004(11) -0.0080(11) -0.0097(11)
N52 0.0293(13) 0.0256(13) 0.0294(13) 0.0036(11) -0.0083(11) -0.0099(11)
N61 0.0248(12) 0.0260(13) 0.0242(12) -0.0028(10) -0.0043(10) -0.0091(10)
N62 0.0245(12) 0.0261(13) 0.0239(12) -0.0013(10) -0.0054(10) -0.0125(10)
N71 0.0306(13) 0.0306(13) 0.0232(12) -0.0042(10) -0.0038(10) -0.0163(11)
N72 0.0345(13) 0.0340(14) 0.0190(12) -0.0004(10) -0.0037(10) -0.0207(11)
N81 0.0283(13) 0.0356(14) 0.0241(12) -0.0004(11) -0.0052(10) -0.0154(11)
N82 0.0307(13) 0.0321(13) 0.0221(12) 0.0012(10) -0.0081(10) -0.0171(11)
B1 0.038(2) 0.035(2) 0.044(2) -0.0078(18) -0.0031(18) -0.0134(18)
F11 0.0497(12) 0.0490(12) 0.0763(14) -0.0030(10) -0.0213(10) -0.0217(10)
F12 0.0581(13) 0.0553(12) 0.0689(13) -0.0333(11) 0.0111(10) -0.0209(10)
F13 0.0443(11) 0.0476(11) 0.0615(12) -0.0149(10) -0.0153(10) -0.0014(9)
F14 0.0713(14) 0.0722(14) 0.0644(14) 0.0158(11) -0.0086(11) -0.0356(12)
B2 0.033(2) 0.041(2) 0.049(2) -0.0077(19) -0.0087(18) -0.0178(18)
F21 0.0401(10) 0.0491(11) 0.0700(13) -0.0032(10) -0.0070(9) -0.0264(9)
F22 0.0712(14) 0.0509(12) 0.0818(15) 0.0109(11) -0.0104(12) -0.0293(11)
F23 0.0772(15) 0.0940(17) 0.0648(14) -0.0300(12) -0.0162(12) -0.0377(13)
F24 0.0355(11) 0.0639(13) 0.0951(16) -0.0358(12) -0.0017(10) -0.0160(10)
B3A 0.035(9) 0.032(8) 0.036(9) 0.004(7) -0.006(6) -0.004(7)
F31A 0.075(8) 0.034(6) 0.037(8) 0.007(5) 0.004(6) -0.014(6)
F32A 0.058(4) 0.066(4) 0.038(3) -0.006(3) -0.015(3) -0.008(3)
F33A 0.062(6) 0.036(4) 0.050(4) -0.004(3) 0.007(5) 0.006(5)
F34A 0.098(14) 0.052(7) 0.033(6) -0.004(4) -0.018(7) -0.043(8)
B3B 0.031(4) 0.034(4) 0.027(4) -0.008(3) -0.008(3) -0.006(4)
F31B 0.048(4) 0.053(4) 0.033(3) 0.006(3) -0.010(3) -0.022(3)
F32B 0.0343(18) 0.082(2) 0.053(2) -0.0226(16) -0.0076(14) -0.0123(16)
F33B 0.073(3) 0.036(2) 0.029(2) -0.0032(18) -0.025(3) -0.015(3)
F34B 0.060(4) 0.029(3) 0.057(3) -0.013(2) 0.008(3) -0.016(2)
C1S 0.050(2) 0.042(2) 0.0303(17) 0.0105(15) -0.0189(16) -0.0164(17)
C2S 0.053(2) 0.079(3) 0.060(2) -0.018(2) -0.0019(19) -0.031(2)
C3S 0.090(3) 0.050(2) 0.049(2) 0.0002(18) -0.030(2) -0.025(2)
O1S 0.0494(14) 0.0563(15) 0.0495(14) 0.0087(12) -0.0128(12) -0.0272(12)
C4S 0.044(2) 0.059(2) 0.0346(18) 0.0102(16) -0.0129(16) -0.0225(19)
C5S 0.065(3) 0.080(3) 0.061(2) -0.026(2) 0.004(2) -0.039(2)
C6S 0.044(2) 0.069(3) 0.103(3) 0.016(2) -0.016(2) -0.015(2)
O2S 0.0469(15) 0.0569(16) 0.0885(19) 0.0167(14) -0.0271(14) -0.0232(13)

loop_
_atom_type_symbol
_atom_type_description
_atom_type_scat_dispersion_real
_atom_type_scat_dispersion_imag
_atom_type_scat_source
C C 0.0033 0.0016 'International Tables Vol C Tables 4.2.6.8 and 6.1.1.4'
H H 0.0000 0.0000 'International Tables Vol C Tables 4.2.6.8 and 6.1.1.4'
B B 0.0013 0.0007 'International Tables Vol C Tables 4.2.6.8 and 6.1.1.4'
N N 0.0061 0.0033 'International Tables Vol C Tables 4.2.6.8 and 6.1.1.4'
F F 0.0171 0.0103 'International Tables Vol C Tables 4.2.6.8 and 6.1.1.4'
Co Co 0.3494 0.9721 'International Tables Vol C Tables 4.2.6.8 and 6.1.1.4'
O O 0.0106 0.0060 'International Tables Vol C Tables 4.2.6.8 and 6.1.1.4'

loop_
_geom_angle_atom_site_label_1
_geom_angle_atom_site_label_2
_geom_angle_atom_site_label_3
_geom_angle
_geom_angle_site_symmetry_1
_geom_angle_site_symmetry_3
_geom_angle_publ_flag
F1 Co1 N11 131.14(6) . . ?
F1 Co1 N31 132.97(6) . 2_656 ?
N11 Co1 N31 95.84(9) . 2_656 ?
F1 Co1 N21 92.23(6) . . ?
N11 Co1 N21 87.45(9) . . ?
N31 Co1 N21 91.69(9) 2_656 . ?
F1 Co1 N41 89.45(6) . 2_656 ?
N11 Co1 N41 90.31(9) . 2_656 ?
N31 Co1 N41 88.26(9) 2_656 2_656 ?
N21 Co1 N41 177.74(8) . 2_656 ?
Co1 F1 Co1 179.996(2) 2_656 . ?
N12 C11 C12 107.1(3) . . ?
N12 C11 H11 126.4 . . ?
C12 C11 H11 126.4 . . ?
C11 C12 C13 105.7(3) . . ?
C11 C12 H12 127.2 . . ?
C13 C12 H12 127.2 . . ?
N11 C13 C12 110.9(3) . . ?
N11 C13 H13 124.5 . . ?
C12 C13 H13 124.5 . . ?
N22 C21 C22 107.2(3) . . ?
N22 C21 H21 126.4 . . ?
C22 C21 H21 126.4 . . ?
C21 C22 C23 105.5(3) . . ?
C21 C22 H22 127.3 . . ?
C23 C22 H22 127.3 . . ?
N21 C23 C22 111.2(3) . . ?
N21 C23 H23 124.4 . . ?
C22 C23 H23 124.4 . . ?
N32 C31 C32 106.8(3) . . ?
N32 C31 H31 126.6 . . ?
C32 C31 H31 126.6 . . ?
C31 C32 C33 105.7(3) . . ?
C31 C32 H32 127.2 . . ?
C33 C32 H32 127.2 . . ?
N31 C33 C32 111.4(3) . . ?
N31 C33 H33 124.3 . . ?
C32 C33 H33 124.3 . . ?
N42 C41 C42 106.6(3) . . ?
N42 C41 H41 126.7 . . ?
C42 C41 H41 126.7 . . ?
C41 C42 C43 105.6(3) . . ?
C41 C42 H42 127.2 . . ?
C43 C42 H42 127.2 . . ?
N41 C43 C42 111.3(3) . . ?
N41 C43 H43 124.4 . . ?
C42 C43 H43 124.4 . . ?
N22 C101 N12 109.5(2) . . ?
N22 C101 C102 112.8(2) . . ?
N12 C101 C102 110.9(2) . . ?
N22 C101 H101 107.8 . . ?
N12 C101 H101 107.8 . . ?
C102 C101 H101 107.8 . . ?
C107 C102 C103 119.8(3) . . ?
C107 C102 C101 120.6(2) . . ?
C103 C102 C101 119.6(2) . . ?
C104 C103 C102 120.1(3) . . ?
C104 C103 H103 119.9 . . ?
C102 C103 H103 119.9 . . ?
C105 C104 C103 120.1(3) . . ?
C105 C104 H104 119.9 . . ?
C103 C104 H104 119.9 . . ?
C104 C105 C106 120.2(3) . . ?
C104 C105 H105 119.9 . . ?
C106 C105 H105 119.9 . . ?
C105 C106 C107 119.3(3) . . ?
C105 C106 C108 120.7(2) . . ?
C107 C106 C108 120.0(2) . . ?
C102 C107 C106 120.4(3) . . ?
C102 C107 H107 119.8 . . ?
C106 C107 H107 119.8 . . ?
N42 C108 N32 109.4(2) . . ?
N42 C108 C106 111.7(2) . . ?
N32 C108 C106 110.9(2) . . ?
N42 C108 H108 108.2 . . ?
N32 C108 H108 108.2 . . ?
C106 C108 H108 108.2 . . ?
C13 N11 N12 105.1(2) . . ?
C13 N11 Co1 129.59(19) . . ?
N12 N11 Co1 123.33(17) . . ?
C11 N12 N11 111.2(2) . . ?
C11 N12 C101 128.8(2) . . ?
N11 N12 C101 119.9(2) . . ?
C23 N21 N22 105.0(2) . . ?
C23 N21 Co1 130.9(2) . . ?
N22 N21 Co1 122.01(16) . . ?
C21 N22 N21 111.2(2) . . ?
C21 N22 C101 128.4(2) . . ?
N21 N22 C101 120.4(2) . . ?
C33 N31 N32 104.6(2) . . ?
C33 N31 Co1 129.22(19) . 2_656 ?
N32 N31 Co1 122.31(17) . 2_656 ?
C31 N32 N31 111.5(2) . . ?
C31 N32 C108 129.1(2) . . ?
N31 N32 C108 119.3(2) . . ?
C43 N41 N42 104.3(2) . . ?
C43 N41 Co1 131.3(2) . 2_656 ?
N42 N41 Co1 123.14(17) . 2_656 ?
N41 N42 C41 112.2(2) . . ?
N41 N42 C108 119.2(2) . . ?
C41 N42 C108 128.5(3) . . ?
F2 Co2 N71 132.47(6) . 2_765 ?
F2 Co2 N51 131.80(6) . . ?
N71 Co2 N51 95.65(9) 2_765 . ?
F2 Co2 N81 92.30(6) . 2_765 ?
N71 Co2 N81 87.13(8) 2_765 2_765 ?
N51 Co2 N81 92.95(9) . 2_765 ?
F2 Co2 N61 89.24(6) . . ?
N71 Co2 N61 90.23(8) 2_765 . ?
N51 Co2 N61 87.64(8) . . ?
N81 Co2 N61 177.34(8) 2_765 . ?
Co2 F2 Co2 179.997(2) . 2_765 ?
N52 C51 C52 106.8(3) . . ?
N52 C51 H51 126.6 . . ?
C52 C51 H51 126.6 . . ?
C51 C52 C53 105.8(3) . . ?
C51 C52 H52 127.1 . . ?
C53 C52 H52 127.1 . . ?
N51 C53 C52 111.2(3) . . ?
N51 C53 H53 124.4 . . ?
C52 C53 H53 124.4 . . ?
N62 C61 C62 107.7(2) . . ?
N62 C61 H61 126.2 . . ?
C62 C61 H61 126.2 . . ?
C61 C62 C63 104.8(2) . . ?
C61 C62 H62 127.6 . . ?
C63 C62 H62 127.6 . . ?
N61 C63 C62 111.5(2) . . ?
N61 C63 H63 124.3 . . ?
C62 C63 H63 124.3 . . ?
N72 C71 C72 107.6(3) . . ?
N72 C71 H71 126.2 . . ?
C72 C71 H71 126.2 . . ?
C71 C72 C73 105.5(3) . . ?
C71 C72 H72 127.2 . . ?
C73 C72 H72 127.2 . . ?
N71 C73 C72 111.0(3) . . ?
N71 C73 H73 124.5 . . ?
C72 C73 H73 124.5 . . ?
N82 C81 C82 107.0(3) . . ?
N82 C81 H81 126.5 . . ?
C82 C81 H81 126.5 . . ?
C81 C82 C83 105.7(3) . . ?
C81 C82 H82 127.2 . . ?
C83 C82 H82 127.2 . . ?
N81 C83 C82 111.0(3) . . ?
N81 C83 H83 124.5 . . ?
C82 C83 H83 124.5 . . ?
N52 C111 N62 109.5(2) . . ?
N52 C111 C112 110.9(2) . . ?
N62 C111 C112 111.6(2) . . ?
N52 C111 H111 108.2 . . ?
N62 C111 H111 108.2 . . ?
C112 C111 H111 108.2 . . ?
C117 C112 C113 119.0(2) . . ?
C117 C112 C111 119.5(2) . . ?
C113 C112 C111 121.5(2) . . ?
C114 C113 C112 120.0(3) . . ?
C114 C113 H113 120.0 . . ?
C112 C113 H113 120.0 . . ?
C113 C114 C115 120.8(3) . . ?
C113 C114 H114 119.6 . . ?
C115 C114 H114 119.6 . . ?
C114 C115 C116 119.5(3) . . ?
C114 C115 H115 120.2 . . ?
C116 C115 H115 120.2 . . ?
C117 C116 C115 119.5(2) . . ?
C117 C116 C118 120.2(2) . . ?
C115 C116 C118 120.3(2) . . ?
C116 C117 C112 121.1(2) . . ?
C116 C117 H117 119.4 . . ?
C112 C117 H117 119.4 . . ?
N72 C118 N82 110.1(2) . . ?
N72 C118 C116 111.8(2) . . ?
N82 C118 C116 110.4(2) . . ?
N72 C118 H118 108.2 . . ?
N82 C118 H118 108.2 . . ?
C116 C118 H118 108.2 . . ?
C53 N51 N52 104.4(2) . . ?
C53 N51 Co2 130.1(2) . . ?
N52 N51 Co2 122.21(16) . . ?
C51 N52 N51 111.7(2) . . ?
C51 N52 C111 128.6(2) . . ?
N51 N52 C111 119.3(2) . . ?
C63 N61 N62 104.7(2) . . ?
C63 N61 Co2 132.21(18) . . ?
N62 N61 Co2 122.86(16) . . ?
C61 N62 N61 111.2(2) . . ?
C61 N62 C111 128.7(2) . . ?
N61 N62 C111 119.6(2) . . ?
C73 N71 N72 105.0(2) . . ?
C73 N71 Co2 128.47(19) . 2_765 ?
N72 N71 Co2 123.28(16) . 2_765 ?
C71 N72 N71 110.8(2) . . ?
C71 N72 C118 130.0(2) . . ?
N71 N72 C118 119.1(2) . . ?
C83 N81 N82 105.0(2) . . ?
C83 N81 Co2 132.22(19) . 2_765 ?
N82 N81 Co2 122.80(16) . 2_765 ?
C81 N82 N81 111.3(2) . . ?
C81 N82 C118 128.0(2) . . ?
N81 N82 C118 119.5(2) . . ?
F12 B1 F14 110.9(3) . . ?
F12 B1 F11 110.1(3) . . ?
F14 B1 F11 109.6(3) . . ?
F12 B1 F13 109.0(3) . . ?
F14 B1 F13 109.1(3) . . ?
F11 B1 F13 108.1(3) . . ?
F21 B2 F24 111.0(3) . . ?
F21 B2 F23 110.6(3) . . ?
F24 B2 F23 109.5(3) . . ?
F21 B2 F22 109.4(3) . . ?
F24 B2 F22 109.2(3) . . ?
F23 B2 F22 107.1(3) . . ?
F32A B3A F34A 108.6(12) . . ?
F32A B3A F33A 108.0(10) . . ?
F34A B3A F33A 108.6(12) . . ?
F32A B3A F31A 110.9(13) . . ?
F34A B3A F31A 111.3(15) . . ?
F33A B3A F31A 109.3(14) . . ?
F33B B3B F32B 109.0(5) . . ?
F33B B3B F34B 110.9(7) . . ?
F32B B3B F34B 109.6(7) . . ?
F33B B3B F31B 110.0(8) . . ?
F32B B3B F31B 109.5(7) . . ?
F34B B3B F31B 107.8(8) . . ?
O1S C1S C2S 121.8(3) . . ?
O1S C1S C3S 121.8(3) . . ?
C2S C1S C3S 116.4(3) . . ?
C1S C2S H2S1 109.5 . . ?
C1S C2S H2S2 109.5 . . ?
H2S1 C2S H2S2 109.5 . . ?
C1S C2S H2S3 109.5 . . ?
H2S1 C2S H2S3 109.5 . . ?
H2S2 C2S H2S3 109.5 . . ?
C1S C3S H3S1 109.5 . . ?
C1S C3S H3S2 109.5 . . ?
H3S1 C3S H3S2 109.5 . . ?
C1S C3S H3S3 109.5 . . ?
H3S1 C3S H3S3 109.5 . . ?
H3S2 C3S H3S3 109.5 . . ?
O2S C4S C5S 121.7(3) . . ?
O2S C4S C6S 120.7(3) . . ?
C5S C4S C6S 117.6(3) . . ?
C4S C5S H5S1 109.5 . . ?
C4S C5S H5S2 109.5 . . ?
H5S1 C5S H5S2 109.5 . . ?
C4S C5S H5S3 109.5 . . ?
H5S1 C5S H5S3 109.5 . . ?
H5S2 C5S H5S3 109.5 . . ?
C4S C6S H6S1 109.5 . . ?
C4S C6S H6S2 109.5 . . ?
H6S1 C6S H6S2 109.5 . . ?
C4S C6S H6S3 109.5 . . ?
H6S1 C6S H6S3 109.5 . . ?
H6S2 C6S H6S3 109.5 . . ?
O3S C7S C8S 122.7(13) . 2_666 ?
O3S C7S C8S 122.2(13) . . ?
C8S C7S C8S 115.0(15) 2_666 . ?
O3S C7S C7S 175(3) . 2_666 ?
C8S C7S C7S 60.1(10) 2_666 2_666 ?
C8S C7S C7S 54.8(9) . 2_666 ?
C7S C8S C7S 65.0(15) 2_666 . ?
C7S C8S H8SA 50.8 2_666 . ?
C7S C8S H8SA 115.8 . . ?
C7S C8S H8SB 124.6 2_666 . ?
C7S C8S H8SB 108.0 . . ?
H8SA C8S H8SB 109.5 . . ?
C7S C8S H8SC 126.5 2_666 . ?
C7S C8S H8SC 104.6 . . ?
H8SA C8S H8SC 110.0 . . ?
H8SB C8S H8SC 108.7 . . ?

loop_
_geom_bond_atom_site_label_1
_geom_bond_atom_site_label_2
_geom_bond_distance
_geom_bond_site_symmetry_2
_geom_bond_publ_flag
Co1 F1 1.9521(4) . ?
Co1 N11 2.061(2) . ?
Co1 N31 2.066(2) 2_656 ?
Co1 N21 2.107(2) . ?
Co1 N41 2.110(2) 2_656 ?
F1 Co1 1.9521(4) 2_656 ?
C11 N12 1.348(3) . ?
C11 C12 1.359(4) . ?
C11 H11 0.9500 . ?
C12 C13 1.393(4) . ?
C12 H12 0.9500 . ?
C13 N11 1.325(3) . ?
C13 H13 0.9500 . ?
C21 N22 1.350(3) . ?
C21 C22 1.367(4) . ?
C21 H21 0.9500 . ?
C22 C23 1.391(4) . ?
C22 H22 0.9500 . ?
C23 N21 1.333(3) . ?
C23 H23 0.9500 . ?
C31 N32 1.347(3) . ?
C31 C32 1.369(4) . ?
C31 H31 0.9500 . ?
C32 C33 1.382(4) . ?
C32 H32 0.9500 . ?
C33 N31 1.332(3) . ?
C33 H33 0.9500 . ?
C41 N42 1.350(3) . ?
C41 C42 1.364(4) . ?
C41 H41 0.9500 . ?
C42 C43 1.389(4) . ?
C42 H42 0.9500 . ?
C43 N41 1.338(3) . ?
C43 H43 0.9500 . ?
C101 N22 1.447(3) . ?
C101 N12 1.452(3) . ?
C101 C102 1.523(4) . ?
C101 H101 1.0000 . ?
C102 C107 1.379(3) . ?
C102 C103 1.384(4) . ?
C103 C104 1.384(4) . ?
C103 H103 0.9500 . ?
C104 C105 1.381(4) . ?
C104 H104 0.9500 . ?
C105 C106 1.389(4) . ?
C105 H105 0.9500 . ?
C106 C107 1.394(3) . ?
C106 C108 1.520(4) . ?
C107 H107 0.9500 . ?
C108 N42 1.454(3) . ?
C108 N32 1.455(3) . ?
C108 H108 1.0000 . ?
N11 N12 1.362(3) . ?
N21 N22 1.362(3) . ?
N31 N32 1.362(3) . ?
N31 Co1 2.066(2) 2_656 ?
N41 N42 1.350(3) . ?
N41 Co1 2.110(2) 2_656 ?
Co2 F2 1.9774(4) . ?
Co2 N71 2.054(2) 2_765 ?
Co2 N51 2.077(2) . ?
Co2 N81 2.103(2) 2_765 ?
Co2 N61 2.104(2) . ?
F2 Co2 1.9775(4) 2_765 ?
C51 N52 1.346(3) . ?
C51 C52 1.364(4) . ?
C51 H51 0.9500 . ?
C52 C53 1.380(4) . ?
C52 H52 0.9500 . ?
C53 N51 1.340(3) . ?
C53 H53 0.9500 . ?
C61 N62 1.347(3) . ?
C61 C62 1.365(4) . ?
C61 H61 0.9500 . ?
C62 C63 1.394(4) . ?
C62 H62 0.9500 . ?
C63 N61 1.333(3) . ?
C63 H63 0.9500 . ?
C71 N72 1.339(3) . ?
C71 C72 1.363(4) . ?
C71 H71 0.9500 . ?
C72 C73 1.384(4) . ?
C72 H72 0.9500 . ?
C73 N71 1.329(3) . ?
C73 H73 0.9500 . ?
C81 N82 1.355(3) . ?
C81 C82 1.361(4) . ?
C81 H81 0.9500 . ?
C82 C83 1.397(4) . ?
C82 H82 0.9500 . ?
C83 N81 1.332(3) . ?
C83 H83 0.9500 . ?
C111 N52 1.445(3) . ?
C111 N62 1.457(3) . ?
C111 C112 1.520(3) . ?
C111 H111 1.0000 . ?
C112 C117 1.388(3) . ?
C112 C113 1.392(3) . ?
C113 C114 1.376(4) . ?
C113 H113 0.9500 . ?
C114 C115 1.386(4) . ?
C114 H114 0.9500 . ?
C115 C116 1.390(3) . ?
C115 H115 0.9500 . ?
C116 C117 1.379(3) . ?
C116 C118 1.514(3) . ?
C117 H117 0.9500 . ?
C118 N72 1.441(3) . ?
C118 N82 1.460(3) . ?
C118 H118 1.0000 . ?
N51 N52 1.357(3) . ?
N61 N62 1.359(3) . ?
N71 N72 1.366(3) . ?
N71 Co2 2.054(2) 2_765 ?
N81 N82 1.362(3) . ?
N81 Co2 2.103(2) 2_765 ?
B1 F12 1.374(4) . ?
B1 F14 1.377(4) . ?
B1 F11 1.389(4) . ?
B1 F13 1.395(4) . ?
B2 F21 1.367(4) . ?
B2 F24 1.372(4) . ?
B2 F23 1.380(4) . ?
B2 F22 1.396(4) . ?
B3A F32A 1.371(11) . ?
B3A F34A 1.381(13) . ?
B3A F33A 1.386(12) . ?
B3A F31A 1.386(13) . ?
B3B F33B 1.378(7) . ?
B3B F32B 1.379(7) . ?
B3B F34B 1.386(9) . ?
B3B F31B 1.388(9) . ?
C1S O1S 1.207(3) . ?
C1S C2S 1.490(4) . ?
C1S C3S 1.501(4) . ?
C2S H2S1 0.9800 . ?
C2S H2S2 0.9800 . ?
C2S H2S3 0.9800 . ?
C3S H3S1 0.9800 . ?
C3S H3S2 0.9800 . ?
C3S H3S3 0.9800 . ?
C4S O2S 1.210(4) . ?
C4S C5S 1.481(4) . ?
C4S C6S 1.491(4) . ?
C5S H5S1 0.9800 . ?
C5S H5S2 0.9800 . ?
C5S H5S3 0.9800 . ?
C6S H6S1 0.9800 . ?
C6S H6S2 0.9800 . ?
C6S H6S3 0.9800 . ?
C7S O3S 1.217(12) . ?
C7S C8S 1.399(11) 2_666 ?
C7S C8S 1.485(13) . ?
C7S C7S 1.55(3) 2_666 ?
C8S C7S 1.399(11) 2_666 ?
C8S H8SA 0.9595 . ?
C8S H8SB 0.9619 . ?
C8S H8SC 0.9593 . ?

loop_
_geom_torsion_atom_site_label_1
_geom_torsion_atom_site_label_2
_geom_torsion_atom_site_label_3
_geom_torsion_atom_site_label_4
_geom_torsion
_geom_torsion_site_symmetry_1
_geom_torsion_site_symmetry_2
_geom_torsion_site_symmetry_3
_geom_torsion_site_symmetry_4
_geom_torsion_publ_flag
N12 C11 C12 C13 0.0(3) . . . . ?
C11 C12 C13 N11 1.0(3) . . . . ?
N22 C21 C22 C23 0.0(3) . . . . ?
C21 C22 C23 N21 0.2(4) . . . . ?
N32 C31 C32 C33 0.3(3) . . . . ?
C31 C32 C33 N31 -0.3(3) . . . . ?
N42 C41 C42 C43 0.6(3) . . . . ?
C41 C42 C43 N41 -0.7(3) . . . . ?
N22 C101 C102 C107 25.4(4) . . . . ?
N12 C101 C102 C107 148.6(2) . . . . ?
N22 C101 C102 C103 -156.2(2) . . . . ?
N12 C101 C102 C103 -33.0(3) . . . . ?
C107 C102 C103 C104 -1.2(4) . . . . ?
C101 C102 C103 C104 -179.6(2) . . . . ?
C102 C103 C104 C105 -0.5(4) . . . . ?
C103 C104 C105 C106 1.0(4) . . . . ?
C104 C105 C106 C107 0.1(4) . . . . ?
C104 C105 C106 C108 179.4(2) . . . . ?
C103 C102 C107 C106 2.3(4) . . . . ?
C101 C102 C107 C106 -179.3(2) . . . . ?
C105 C106 C107 C102 -1.8(4) . . . . ?
C108 C106 C107 C102 178.9(2) . . . . ?
C105 C106 C108 N42 154.4(2) . . . . ?
C107 C106 C108 N42 -26.3(3) . . . . ?
C105 C106 C108 N32 32.0(3) . . . . ?
C107 C106 C108 N32 -148.7(2) . . . . ?
C12 C13 N11 N12 -1.6(3) . . . . ?
C12 C13 N11 Co1 -165.69(19) . . . . ?
F1 Co1 N11 C13 -129.8(2) . . . . ?
N31 Co1 N11 C13 48.0(2) 2_656 . . . ?
N21 Co1 N11 C13 139.5(2) . . . . ?
N41 Co1 N11 C13 -40.2(2) 2_656 . . . ?
F1 Co1 N11 N12 68.7(2) . . . . ?
N31 Co1 N11 N12 -113.45(19) 2_656 . . . ?
N21 Co1 N11 N12 -22.01(19) . . . . ?
N41 Co1 N11 N12 158.27(19) 2_656 . . . ?
C12 C11 N12 N11 -1.1(3) . . . . ?
C12 C11 N12 C101 -177.3(2) . . . . ?
C13 N11 N12 C11 1.7(3) . . . . ?
Co1 N11 N12 C11 166.99(17) . . . . ?
C13 N11 N12 C101 178.3(2) . . . . ?
Co1 N11 N12 C101 -16.4(3) . . . . ?
N22 C101 N12 C11 -119.7(3) . . . . ?
C102 C101 N12 C11 115.2(3) . . . . ?
N22 C101 N12 N11 64.4(3) . . . . ?
C102 C101 N12 N11 -60.7(3) . . . . ?
C22 C23 N21 N22 -0.3(3) . . . . ?
C22 C23 N21 Co1 162.8(2) . . . . ?
F1 Co1 N21 C23 91.2(2) . . . . ?
N11 Co1 N21 C23 -137.7(2) . . . . ?
N31 Co1 N21 C23 -41.9(2) 2_656 . . . ?
F1 Co1 N21 N22 -108.10(19) . . . . ?
N11 Co1 N21 N22 23.00(19) . . . . ?
N31 Co1 N21 N22 118.78(19) 2_656 . . . ?
C22 C21 N22 N21 -0.2(3) . . . . ?
C22 C21 N22 C101 -179.3(3) . . . . ?
C23 N21 N22 C21 0.3(3) . . . . ?
Co1 N21 N22 C21 -164.68(18) . . . . ?
C23 N21 N22 C101 179.5(2) . . . . ?
Co1 N21 N22 C101 14.5(3) . . . . ?
N12 C101 N22 C21 116.1(3) . . . . ?
C102 C101 N22 C21 -120.0(3) . . . . ?
N12 C101 N22 N21 -63.0(3) . . . . ?
C102 C101 N22 N21 61.0(3) . . . . ?
C32 C33 N31 N32 0.2(3) . . . . ?
C32 C33 N31 Co1 158.0(2) . . . 2_656 ?
C32 C31 N32 N31 -0.2(3) . . . . ?
C32 C31 N32 C108 175.4(3) . . . . ?
C33 N31 N32 C31 0.0(3) . . . . ?
Co1 N31 N32 C31 -159.78(18) 2_656 . . . ?
C33 N31 N32 C108 -176.1(2) . . . . ?
Co1 N31 N32 C108 24.2(3) 2_656 . . . ?
N42 C108 N32 C31 115.4(3) . . . . ?
C106 C108 N32 C31 -120.9(3) . . . . ?
N42 C108 N32 N31 -69.3(3) . . . . ?
C106 C108 N32 N31 54.3(3) . . . . ?
C42 C43 N41 N42 0.5(3) . . . . ?
C42 C43 N41 Co1 -166.81(19) . . . 2_656 ?
C43 N41 N42 C41 -0.1(3) . . . . ?
Co1 N41 N42 C41 168.51(17) 2_656 . . . ?
C43 N41 N42 C108 176.6(2) . . . . ?
Co1 N41 N42 C108 -14.8(3) 2_656 . . . ?
C42 C41 N42 N41 -0.3(3) . . . . ?
C42 C41 N42 C108 -176.6(2) . . . . ?
N32 C108 N42 N41 63.2(3) . . . . ?
C106 C108 N42 N41 -60.0(3) . . . . ?
N32 C108 N42 C41 -120.8(3) . . . . ?
C106 C108 N42 C41 116.0(3) . . . . ?
N52 C51 C52 C53 -0.1(3) . . . . ?
C51 C52 C53 N51 0.7(4) . . . . ?
N62 C61 C62 C63 -0.1(3) . . . . ?
C61 C62 C63 N61 -0.8(3) . . . . ?
N72 C71 C72 C73 -0.1(3) . . . . ?
C71 C72 C73 N71 -0.5(3) . . . . ?
N82 C81 C82 C83 0.1(3) . . . . ?
C81 C82 C83 N81 1.4(3) . . . . ?
N52 C111 C112 C117 152.8(2) . . . . ?
N62 C111 C112 C117 30.4(3) . . . . ?
N52 C111 C112 C113 -26.9(3) . . . . ?
N62 C111 C112 C113 -149.3(2) . . . . ?
C117 C112 C113 C114 -0.9(4) . . . . ?
C111 C112 C113 C114 178.8(2) . . . . ?
C112 C113 C114 C115 0.4(4) . . . . ?
C113 C114 C115 C116 0.0(4) . . . . ?
C114 C115 C116 C117 0.2(4) . . . . ?
C114 C115 C116 C118 -179.6(2) . . . . ?
C115 C116 C117 C112 -0.7(4) . . . . ?
C118 C116 C117 C112 179.0(2) . . . . ?
C113 C112 C117 C116 1.1(4) . . . . ?
C111 C112 C117 C116 -178.7(2) . . . . ?
C117 C116 C118 N72 -150.5(2) . . . . ?
C115 C116 C118 N72 29.3(3) . . . . ?
C117 C116 C118 N82 -27.6(3) . . . . ?
C115 C116 C118 N82 152.2(2) . . . . ?
C52 C53 N51 N52 -0.9(3) . . . . ?
C52 C53 N51 Co2 -160.3(2) . . . . ?
F2 Co2 N51 C53 -134.5(2) . . . . ?
N71 Co2 N51 C53 48.6(3) 2_765 . . . ?
N81 Co2 N51 C53 -38.8(3) 2_765 . . . ?
N61 Co2 N51 C53 138.6(3) . . . . ?
F2 Co2 N51 N52 69.3(2) . . . . ?
N71 Co2 N51 N52 -107.53(19) 2_765 . . . ?
N81 Co2 N51 N52 165.06(19) 2_765 . . . ?
N61 Co2 N51 N52 -17.54(19) . . . . ?
C52 C51 N52 N51 -0.5(3) . . . . ?
C52 C51 N52 C111 -173.4(3) . . . . ?
C53 N51 N52 C51 0.9(3) . . . . ?
Co2 N51 N52 C51 162.29(18) . . . . ?
C53 N51 N52 C111 174.5(2) . . . . ?
Co2 N51 N52 C111 -24.1(3) . . . . ?
N62 C111 N52 C51 -118.0(3) . . . . ?
C112 C111 N52 C51 118.4(3) . . . . ?
N62 C111 N52 N51 69.6(3) . . . . ?
C112 C111 N52 N51 -54.0(3) . . . . ?
C62 C63 N61 N62 1.4(3) . . . . ?
C62 C63 N61 Co2 176.34(18) . . . . ?
F2 Co2 N61 C63 78.4(2) . . . . ?
N71 Co2 N61 C63 -54.0(2) 2_765 . . . ?
N51 Co2 N61 C63 -149.7(2) . . . . ?
F2 Co2 N61 N62 -107.40(18) . . . . ?
N71 Co2 N61 N62 120.13(19) 2_765 . . . ?
N51 Co2 N61 N62 24.49(18) . . . . ?
C62 C61 N62 N61 1.0(3) . . . . ?
C62 C61 N62 C111 173.3(2) . . . . ?
C63 N61 N62 C61 -1.5(3) . . . . ?
Co2 N61 N62 C61 -177.00(16) . . . . ?
C63 N61 N62 C111 -174.6(2) . . . . ?
Co2 N61 N62 C111 9.8(3) . . . . ?
N52 C111 N62 C61 127.4(3) . . . . ?
C112 C111 N62 C61 -109.4(3) . . . . ?
N52 C111 N62 N61 -60.8(3) . . . . ?
C112 C111 N62 N61 62.4(3) . . . . ?
C72 C73 N71 N72 0.9(3) . . . . ?
C72 C73 N71 Co2 160.8(2) . . . 2_765 ?
C72 C71 N72 N71 0.7(3) . . . . ?
C72 C71 N72 C118 178.7(3) . . . . ?
C73 N71 N72 C71 -1.0(3) . . . . ?
Co2 N71 N72 C71 -162.23(18) 2_765 . . . ?
C73 N71 N72 C118 -179.3(2) . . . . ?
Co2 N71 N72 C118 19.5(3) 2_765 . . . ?
N82 C118 N72 C71 115.4(3) . . . . ?
C116 C118 N72 C71 -121.5(3) . . . . ?
N82 C118 N72 N71 -66.7(3) . . . . ?
C116 C118 N72 N71 56.4(3) . . . . ?
C82 C83 N81 N82 -2.2(3) . . . . ?
C82 C83 N81 Co2 177.08(18) . . . 2_765 ?
C82 C81 N82 N81 -1.5(3) . . . . ?
C82 C81 N82 C118 -168.8(2) . . . . ?
C83 N81 N82 C81 2.3(3) . . . . ?
Co2 N81 N82 C81 -177.09(17) 2_765 . . . ?
C83 N81 N82 C118 170.8(2) . . . . ?
Co2 N81 N82 C118 -8.6(3) 2_765 . . . ?
N72 C118 N82 C81 -133.7(3) . . . . ?
C116 C118 N82 C81 102.4(3) . . . . ?
N72 C118 N82 N81 59.9(3) . . . . ?
C116 C118 N82 N81 -63.9(3) . . . . ?
